data_2226023
loop_
_publ_author_name
'Li, Xiang-Zi'
'Feng, Zhi-Jun'
'Yu, Yan'
'Shen, Wei-Li'
'Ye, Yin'

_publ_section_title
;
 2-(2-Methoxyphenyl)butanedinitrile
;
_journal_coeditor_code XU2746
_journal_issue 5
_journal_name_full 'Acta Crystallographica Section E'
_journal_page_first o1104
_journal_paper_doi 10.1107/S1600536810013462
_journal_volume 66
_journal_year 2010
_chemical_formula_iupac 'C11 H10 N2 O'
_chemical_formula_moiety 'C11 H10 N2 O'
_chemical_formula_sum 'C11 H10 N2 O'
_chemical_formula_weight 186.21
_chemical_name_systematic
;
2-(2-Methoxyphenyl)butanedinitrile
;
_space_group_IT_number 14
_symmetry_cell_setting monoclinic
_symmetry_space_group_name_Hall '-P 2ybc'
_symmetry_space_group_name_H-M 'P 1 21/c 1'
_atom_sites_solution_hydrogens geom
_atom_sites_solution_primary direct
_atom_sites_solution_secondary difmap
_audit_creation_method SHELXL-97
_cell_angle_alpha 90.00
_cell_angle_beta 102.947(8)
_cell_angle_gamma 90.00
_cell_formula_units_Z 4
_cell_length_a 12.393(9)
_cell_length_b 5.405(4)
_cell_length_c 15.216(10)
_cell_measurement_reflns_used 2518
_cell_measurement_temperature 298(2)
_cell_measurement_theta_max 26.11
_cell_measurement_theta_min 2.75
_cell_volume 993.3(12)
_computing_cell_refinement 'SAINT (Bruker, 2000)'
_computing_data_collection 'SMART (Bruker, 2000)'
_computing_data_reduction 'SAINT (Bruker, 2000)'
_computing_molecular_graphics 'SHELXTL (Sheldrick, 2008)'
_computing_publication_material 'SHELXTL (Sheldrick, 2008)'
_computing_structure_refinement 'SHELXTL (Sheldrick, 2008)'
_computing_structure_solution 'SHELXTL (Sheldrick, 2008)'
_diffrn_ambient_temperature 298(2)
_diffrn_measured_fraction_theta_full 0.983
_diffrn_measured_fraction_theta_max 0.983
_diffrn_measurement_device_type 'Bruker SMART APEXII CCD area-detector'
_diffrn_measurement_method '\f and \w scans'
_diffrn_radiation_monochromator graphite
_diffrn_radiation_source 'fine-focus sealed tube'
_diffrn_radiation_type MoK\a
_diffrn_radiation_wavelength 0.71073
_diffrn_reflns_av_R_equivalents 0.0260
_diffrn_reflns_av_sigmaI/netI 0.0265
_diffrn_reflns_limit_h_max 16
_diffrn_reflns_limit_h_min -16
_diffrn_reflns_limit_k_max 6
_diffrn_reflns_limit_k_min -6
_diffrn_reflns_limit_l_max 19
_diffrn_reflns_limit_l_min -18
_diffrn_reflns_number 7820
_diffrn_reflns_theta_full 27.74
_diffrn_reflns_theta_max 27.74
_diffrn_reflns_theta_min 1.69
_diffrn_standards_number 0
_exptl_absorpt_coefficient_mu 0.082
_exptl_absorpt_correction_T_max 0.9846
_exptl_absorpt_correction_T_min 0.9699
_exptl_absorpt_correction_type multi-scan
_exptl_absorpt_process_details '(SADABS; Sheldrick, 1996)'
_exptl_crystal_colour colorless
_exptl_crystal_density_diffrn 1.245
_exptl_crystal_density_method 'not measured'
_exptl_crystal_description block
_exptl_crystal_F_000 392
_exptl_crystal_size_max 0.37
_exptl_crystal_size_mid 0.25
_exptl_crystal_size_min 0.14
_refine_diff_density_max 0.119
_refine_diff_density_min -0.141
_refine_ls_extinction_method none
_refine_ls_goodness_of_fit_ref 1.039
_refine_ls_hydrogen_treatment constr
_refine_ls_matrix_type full
_refine_ls_number_parameters 128
_refine_ls_number_reflns 2292
_refine_ls_number_restraints 0
_refine_ls_restrained_S_all 1.039
_refine_ls_R_factor_all 0.0680
_refine_ls_R_factor_gt 0.0420
_refine_ls_shift/su_max 0.000
_refine_ls_shift/su_mean 0.000
_refine_ls_structure_factor_coef Fsqd
_refine_ls_weighting_details 'calc w=1/[\s^2^(Fo^2^)+(0.0510P)^2^+0.1131P] where P=(Fo^2^+2Fc^2^)/3'
_refine_ls_weighting_scheme calc
_refine_ls_wR_factor_gt 0.1005
_refine_ls_wR_factor_ref 0.1160
_reflns_number_gt 1549
_reflns_number_total 2292
_reflns_threshold_expression I>2sigma(I)
_cod_data_source_file xu2746.cif
_cod_data_source_block I
_cod_original_sg_symbol_H-M 'P 21/c'
_cod_database_code 2226023
_cod_database_fobs_code 2226023

loop_
_symmetry_equiv_pos_as_xyz
'x, y, z'
'-x, y+1/2, -z+1/2'
'-x, -y, -z'
'x, -y-1/2, z-1/2'

loop_
_atom_site_type_symbol
_atom_site_label
_atom_site_fract_x
_atom_site_fract_y
_atom_site_fract_z
_atom_site_U_iso_or_equiv
_atom_site_adp_type
_atom_site_calc_flag
_atom_site_refinement_flags
_atom_site_occupancy
_atom_site_disorder_assembly
_atom_site_disorder_group
C C1 0.34900(15) 1.2727(3) 0.69677(11) 0.0644(5) Uani d . 1 . .
H H1A 0.3731 1.1717 0.6529 0.097 Uiso calc R 1 . .
H H1B 0.4106 1.3657 0.7303 0.097 Uiso calc R 1 . .
H H1C 0.2924 1.3843 0.6667 0.097 Uiso calc R 1 . .
N N1 0.45207(12) 0.7505(3) 1.07568(10) 0.0728(4) Uani d . 1 . .
O O1 0.30584(9) 1.11902(19) 0.75662(6) 0.0581(3) Uani d . 1 . .
C C2 0.22452(11) 0.9545(3) 0.72065(9) 0.0461(3) Uani d . 1 . .
N N2 0.22425(13) 1.2438(2) 0.95010(9) 0.0660(4) Uani d . 1 . .
C C3 0.17425(13) 0.9391(3) 0.63011(10) 0.0585(4) Uani d . 1 . .
H H3 0.1945 1.0466 0.5889 0.070 Uiso calc R 1 . .
C C4 0.09351(14) 0.7621(3) 0.60142(11) 0.0642(5) Uani d . 1 . .
H H4 0.0591 0.7523 0.5406 0.077 Uiso calc R 1 . .
C C5 0.06344(13) 0.6016(3) 0.66096(11) 0.0605(4) Uani d . 1 . .
H H5 0.0102 0.4810 0.6406 0.073 Uiso calc R 1 . .
C C6 0.11252(11) 0.6197(3) 0.75120(10) 0.0500(4) Uani d . 1 . .
H H6 0.0913 0.5117 0.7919 0.060 Uiso calc R 1 . .
C C7 0.19287(11) 0.7958(2) 0.78245(8) 0.0409(3) Uani d . 1 . .
C C8 0.24600(11) 0.8102(2) 0.88203(9) 0.0422(3) Uani d . 1 . .
H H8 0.2064 0.6939 0.9129 0.051 Uiso calc R 1 . .
C C9 0.36818(12) 0.7315(3) 0.90375(10) 0.0518(4) Uani d . 1 . .
H H9A 0.3741 0.5645 0.8819 0.062 Uiso calc R 1 . .
H H9B 0.4096 0.8402 0.8727 0.062 Uiso calc R 1 . .
C C10 0.41624(12) 0.7404(3) 1.00039(11) 0.0547(4) Uani d . 1 . .
C C11 0.23445(11) 1.0568(3) 0.91933(9) 0.0457(3) Uani d . 1 . .

loop_
_atom_site_aniso_label
_atom_site_aniso_U_11
_atom_site_aniso_U_22
_atom_site_aniso_U_33
_atom_site_aniso_U_12
_atom_site_aniso_U_13
_atom_site_aniso_U_23
C1 0.0803(11) 0.0570(10) 0.0640(10) -0.0141(8) 0.0332(9) 0.0021(8)
N1 0.0724(10) 0.0769(10) 0.0604(9) 0.0051(7) -0.0034(7) 0.0056(7)
O1 0.0726(7) 0.0561(6) 0.0471(6) -0.0181(5) 0.0167(5) 0.0032(5)
C2 0.0515(8) 0.0429(8) 0.0447(7) 0.0002(6) 0.0129(6) -0.0007(6)
N2 0.0978(11) 0.0466(8) 0.0543(8) 0.0086(7) 0.0183(7) -0.0036(6)
C3 0.0678(10) 0.0649(10) 0.0435(8) -0.0002(8) 0.0138(7) 0.0049(7)
C4 0.0639(10) 0.0787(12) 0.0451(8) 0.0010(9) 0.0018(7) -0.0066(8)
C5 0.0527(9) 0.0664(10) 0.0593(9) -0.0081(7) 0.0057(7) -0.0090(8)
C6 0.0500(8) 0.0463(8) 0.0543(9) -0.0010(6) 0.0131(6) 0.0000(6)
C7 0.0450(7) 0.0372(7) 0.0413(7) 0.0039(5) 0.0112(6) 0.0004(5)
C8 0.0507(8) 0.0357(7) 0.0413(7) 0.0008(6) 0.0124(6) 0.0033(5)
C9 0.0544(8) 0.0499(9) 0.0495(8) 0.0090(6) 0.0081(6) 0.0022(6)
C10 0.0530(8) 0.0493(9) 0.0579(9) 0.0065(7) 0.0041(7) 0.0054(7)
C11 0.0555(8) 0.0434(8) 0.0382(7) 0.0030(6) 0.0102(6) 0.0039(6)

loop_
_atom_type_symbol
_atom_type_description
_atom_type_scat_dispersion_real
_atom_type_scat_dispersion_imag
_atom_type_scat_source
C C 0.0033 0.0016 'International Tables Vol C Tables 4.2.6.8 and 6.1.1.4'
H H 0.0000 0.0000 'International Tables Vol C Tables 4.2.6.8 and 6.1.1.4'
N N 0.0061 0.0033 'International Tables Vol C Tables 4.2.6.8 and 6.1.1.4'
O O 0.0106 0.0060 'International Tables Vol C Tables 4.2.6.8 and 6.1.1.4'

loop_
_geom_angle_atom_site_label_1
_geom_angle_atom_site_label_2
_geom_angle_atom_site_label_3
_geom_angle_site_symmetry_1
_geom_angle_site_symmetry_3
_geom_angle
_geom_angle_publ_flag
O1 C1 H1A . . 109.5 ?
O1 C1 H1B . . 109.5 ?
H1A C1 H1B . . 109.5 ?
O1 C1 H1C . . 109.5 ?
H1A C1 H1C . . 109.5 ?
H1B C1 H1C . . 109.5 ?
C2 O1 C1 . . 118.29(12) ?
O1 C2 C3 . . 124.58(13) ?
O1 C2 C7 . . 115.18(12) ?
C3 C2 C7 . . 120.24(13) ?
C2 C3 C4 . . 119.32(14) ?
C2 C3 H3 . . 120.3 ?
C4 C3 H3 . . 120.3 ?
C5 C4 C3 . . 121.07(15) ?
C5 C4 H4 . . 119.5 ?
C3 C4 H4 . . 119.5 ?
C4 C5 C6 . . 119.48(15) ?
C4 C5 H5 . . 120.3 ?
C6 C5 H5 . . 120.3 ?
C5 C6 C7 . . 121.04(14) ?
C5 C6 H6 . . 119.5 ?
C7 C6 H6 . . 119.5 ?
C6 C7 C2 . . 118.83(13) ?
C6 C7 C8 . . 119.89(12) ?
C2 C7 C8 . . 121.28(12) ?
C11 C8 C7 . . 112.07(10) ?
C11 C8 C9 . . 110.19(11) ?
C7 C8 C9 . . 112.84(11) ?
C11 C8 H8 . . 107.1 ?
C7 C8 H8 . . 107.1 ?
C9 C8 H8 . . 107.1 ?
C10 C9 C8 . . 111.60(12) ?
C10 C9 H9A . . 109.3 ?
C8 C9 H9A . . 109.3 ?
C10 C9 H9B . . 109.3 ?
C8 C9 H9B . . 109.3 ?
H9A C9 H9B . . 108.0 ?
N1 C10 C9 . . 178.67(17) ?
N2 C11 C8 . . 177.91(15) ?

loop_
_geom_bond_atom_site_label_1
_geom_bond_atom_site_label_2
_geom_bond_site_symmetry_2
_geom_bond_distance
_geom_bond_publ_flag
C1 O1 . 1.4225(18) ?
C1 H1A . 0.9600 ?
C1 H1B . 0.9600 ?
C1 H1C . 0.9600 ?
N1 C10 . 1.133(2) ?
O1 C2 . 1.3632(17) ?
C2 C3 . 1.381(2) ?
C2 C7 . 1.3928(19) ?
N2 C11 . 1.1327(18) ?
C3 C4 . 1.382(2) ?
C3 H3 . 0.9300 ?
C4 C5 . 1.365(2) ?
C4 H4 . 0.9300 ?
C5 C6 . 1.375(2) ?
C5 H5 . 0.9300 ?
C6 C7 . 1.383(2) ?
C6 H6 . 0.9300 ?
C7 C8 . 1.513(2) ?
C8 C11 . 1.468(2) ?
C8 C9 . 1.536(2) ?
C8 H8 . 0.9800 ?
C9 C10 . 1.458(2) ?
C9 H9A . 0.9700 ?
C9 H9B . 0.9700 ?

loop_
_geom_hbond_atom_site_label_D
_geom_hbond_atom_site_label_H
_geom_hbond_atom_site_label_A
_geom_hbond_site_symmetry_A
_geom_hbond_distance_DH
_geom_hbond_distance_HA
_geom_hbond_distance_DA
_geom_hbond_angle_DHA
_geom_hbond_publ_flag
C3 H3 N2 4_585 0.93 2.50 3.404(3) 165.4 yes
C8 H8 N2 1_545 0.98 2.50 3.262(3) 134.9 yes

loop_
_geom_torsion_atom_site_label_1
_geom_torsion_atom_site_label_2
_geom_torsion_atom_site_label_3
_geom_torsion_atom_site_label_4
_geom_torsion_site_symmetry_1
_geom_torsion_site_symmetry_2
_geom_torsion_site_symmetry_3
_geom_torsion_site_symmetry_4
_geom_torsion
_geom_torsion_publ_flag
C1 O1 C2 C3 . . . . -5.4(2) ?
C1 O1 C2 C7 . . . . 174.73(13) ?
O1 C2 C3 C4 . . . . 179.19(15) ?
C7 C2 C3 C4 . . . . -1.0(2) ?
C2 C3 C4 C5 . . . . -0.5(2) ?
C3 C4 C5 C6 . . . . 1.4(3) ?
C4 C5 C6 C7 . . . . -0.8(2) ?
C5 C6 C7 C2 . . . . -0.6(2) ?
C5 C6 C7 C8 . . . . -179.58(13) ?
O1 C2 C7 C6 . . . . -178.61(12) ?
C3 C2 C7 C6 . . . . 1.5(2) ?
O1 C2 C7 C8 . . . . 0.32(18) ?
C3 C2 C7 C8 . . . . -179.53(12) ?
C6 C7 C8 C11 . . . . -123.69(14) ?
C2 C7 C8 C11 . . . . 57.39(17) ?
C6 C7 C8 C9 . . . . 111.21(15) ?
C2 C7 C8 C9 . . . . -67.71(16) ?
C11 C8 C9 C10 . . . . 55.55(15) ?
C7 C8 C9 C10 . . . . -178.33(11) ?

loop_
_cod_related_entry_id
_cod_related_entry_database
_cod_related_entry_code
1 ChemSpider 25620701
